data_4063769
loop_
_publ_author_name
'Muhammad, Sohail'
'Bassindale, Alan R.'
'Taylor, Peter G.'
'Male, Louise'
'Coles, Simon J.'
'Hursthouse, Michael B.'

_publ_section_title
;
 Study of Binuclear Silicon Complexes of Diketopiperazine at SN2 Reaction
 Profile
;
_journal_issue 3
_journal_name_full Organometallics
_journal_page_first 564
_journal_paper_doi 10.1021/om1009318
_journal_volume 30
_journal_year 2011
_chemical_formula_moiety 'C10 H22 N2 O2 Si2'
_chemical_formula_sum 'C10 H22 N2 O2 Si2'
_chemical_formula_weight 258.48
_space_group_IT_number 2
_symmetry_cell_setting triclinic
_symmetry_space_group_name_Hall '-P 1'
_symmetry_space_group_name_H-M 'P -1'
_atom_sites_solution_hydrogens geom
_atom_sites_solution_primary direct
_atom_sites_solution_secondary difmap
_audit_creation_method SHELXL-97
_cell_angle_alpha 83.067(5)
_cell_angle_beta 64.209(5)
_cell_angle_gamma 88.796(5)
_cell_formula_units_Z 3
_cell_length_a 10.5949(8)
_cell_length_b 10.6983(9)
_cell_length_c 10.7661(7)
_cell_measurement_reflns_used 43420
_cell_measurement_temperature 120(2)
_cell_measurement_theta_max 27.48
_cell_measurement_theta_min 2.91
_cell_volume 1090.04(15)
_computing_cell_refinement 'DENZO (Otwinowski & Minor, 1997) & COLLECT (Hooft, R.W.W., 1998)'
_computing_data_collection 'COLLECT (Hooft, R.W.W., 1998)'
_computing_data_reduction 'DENZO (Otwinowski & Minor, 1997) & COLLECT (Hooft, R.W.W., 1998)'
_computing_molecular_graphics 'PLATON/PLUTON (Spek, A. L., 1998)'
_computing_publication_material 'WinGX (Farrugia, 1999)'
_computing_structure_refinement 'SHELXL-97 (Sheldrick, 1997)'
_computing_structure_solution 'SHELXS-97 (Sheldrick, 1997)'
_diffrn_ambient_temperature 120(2)
_diffrn_detector_area_resol_mean '4096x4096pixels / 62x62mm'
_diffrn_measured_fraction_theta_full 0.995
_diffrn_measured_fraction_theta_max 0.995
_diffrn_measurement_device_type 'Bruker-Nonius APEX II CCD camera on \k-goniostat'
_diffrn_measurement_method '\f & \w scans'
_diffrn_radiation_monochromator '10cm confocal mirrors'
_diffrn_radiation_source 'Bruker-Nonius FR591 rotating anode'
_diffrn_radiation_type MoK\a
_diffrn_radiation_wavelength 0.71073
_diffrn_reflns_av_R_equivalents 0.0849
_diffrn_reflns_av_sigmaI/netI 0.0828
_diffrn_reflns_limit_h_max 12
_diffrn_reflns_limit_h_min -12
_diffrn_reflns_limit_k_max 12
_diffrn_reflns_limit_k_min -12
_diffrn_reflns_limit_l_max 12
_diffrn_reflns_limit_l_min -12
_diffrn_reflns_number 15066
_diffrn_reflns_theta_full 25.02
_diffrn_reflns_theta_max 25.02
_diffrn_reflns_theta_min 2.92
_exptl_absorpt_coefficient_mu 0.235
_exptl_absorpt_correction_T_max 0.9930
_exptl_absorpt_correction_T_min 0.9815
_exptl_absorpt_correction_type multi-scan
_exptl_absorpt_process_details 'SADABS 2007/2 (Sheldrick, G.M., 2007)'
_exptl_crystal_colour Colourless
_exptl_crystal_density_diffrn 1.181
_exptl_crystal_density_method 'not measured'
_exptl_crystal_description Slab
_exptl_crystal_F_000 420
_exptl_crystal_size_max 0.08
_exptl_crystal_size_mid 0.06
_exptl_crystal_size_min 0.03
_refine_diff_density_max 0.552
_refine_diff_density_min -0.389
_refine_diff_density_rms 0.089
_refine_ls_extinction_method none
_refine_ls_goodness_of_fit_ref 1.098
_refine_ls_hydrogen_treatment constr
_refine_ls_matrix_type full
_refine_ls_number_parameters 226
_refine_ls_number_reflns 3830
_refine_ls_number_restraints 0
_refine_ls_restrained_S_all 1.098
_refine_ls_R_factor_all 0.1275
_refine_ls_R_factor_gt 0.0828
_refine_ls_shift/su_max 0.000
_refine_ls_shift/su_mean 0.000
_refine_ls_structure_factor_coef Fsqd
_refine_ls_weighting_details 'calc w=1/[\s^2^(Fo^2^)+(0.0000P)^2^+5.4947P] where P=(Fo^2^+2Fc^2^)/3'
_refine_ls_weighting_scheme calc
_refine_ls_wR_factor_gt 0.1541
_refine_ls_wR_factor_ref 0.1782
_reflns_number_gt 2706
_reflns_number_total 3830
_reflns_threshold_expression >2sigma(I)
_cod_data_source_file om1009318_si_002.cif
_cod_data_source_block 2008src0837
_cod_depositor_comments
;
The following automatic conversions were performed:

'_symmetry_cell_setting' value 'Triclinic' changed to 'triclinic'
according to /home/saulius/struct/CIF-dictionaries/cif_core.dic
dictionary named 'cif_core.dic' version 2.4.1 from
2010-06-29.

'_exptl_absorpt_correction_type' value 'Multi-scan'
changed to 'multi-scan' according to
/home/saulius/struct/CIF-dictionaries/cif_core.dic dictionary named
'cif_core.dic' version 2.4.1 from 2010-06-29.

Automatic conversion script
Id: cif_fix_values 1715 2011-07-08 13:25:40Z adriana 
;
_cod_original_cell_volume 1090.04(14)
_cod_database_code 4063769

loop_
_symmetry_equiv_pos_as_xyz
'x, y, z'
'-x, -y, -z'

loop_
_atom_site_label
_atom_site_type_symbol
_atom_site_fract_x
_atom_site_fract_y
_atom_site_fract_z
_atom_site_U_iso_or_equiv
_atom_site_adp_type
_atom_site_occupancy
_atom_site_symmetry_multiplicity
_atom_site_calc_flag
_atom_site_refinement_flags
C1 C 0.3765(5) 1.0856(5) 0.4332(5) 0.0242(12) Uani 1 1 d .
C2 C 0.3482(5) 0.9517(5) 0.4232(5) 0.0237(12) Uani 1 1 d .
H2A H 0.4361 0.9052 0.3979 0.028 Uiso 1 1 calc R
H2B H 0.2790 0.9121 0.5154 0.028 Uiso 1 1 calc R
C3 C 0.3568(5) 1.0164(5) 0.1966(5) 0.0250(12) Uani 1 1 d .
C4 C 0.4673(5) 1.1090(5) 0.1850(5) 0.0279(12) Uani 1 1 d .
H4A H 0.5567 1.0655 0.1614 0.033 Uiso 1 1 calc R
H4B H 0.4820 1.1766 0.1081 0.033 Uiso 1 1 calc R
C5 C 0.5868(6) 1.3485(5) 0.3889(6) 0.0330(13) Uani 1 1 d .
H5A H 0.5467 1.3125 0.4869 0.049 Uiso 1 1 calc R
H5B H 0.6089 1.4385 0.3811 0.049 Uiso 1 1 calc R
H5C H 0.6727 1.3053 0.3362 0.049 Uiso 1 1 calc R
C6 C 0.2876(6) 1.3958(6) 0.4213(7) 0.0416(15) Uani 1 1 d .
H6A H 0.2264 1.3905 0.3751 0.062 Uiso 1 1 calc R
H6B H 0.3020 1.4842 0.4289 0.062 Uiso 1 1 calc R
H6C H 0.2437 1.3484 0.5144 0.062 Uiso 1 1 calc R
C7 C 0.5354(7) 1.4033(6) 0.1349(6) 0.0412(15) Uani 1 1 d .
H7A H 0.6244 1.3645 0.0815 0.062 Uiso 1 1 calc R
H7B H 0.5523 1.4936 0.1317 0.062 Uiso 1 1 calc R
H7C H 0.4702 1.3914 0.0946 0.062 Uiso 1 1 calc R
C8 C 0.0122(6) 0.9145(6) 0.3287(6) 0.0340(14) Uani 1 1 d .
H8A H -0.0325 0.9605 0.4096 0.051 Uiso 1 1 calc R
H8B H -0.0562 0.8545 0.3281 0.051 Uiso 1 1 calc R
H8C H 0.0461 0.9741 0.2434 0.051 Uiso 1 1 calc R
C9 C 0.2376(6) 0.7217(6) 0.2021(6) 0.0366(14) Uani 1 1 d .
H9A H 0.2428 0.7644 0.1141 0.055 Uiso 1 1 calc R
H9B H 0.1780 0.6450 0.2297 0.055 Uiso 1 1 calc R
H9C H 0.3319 0.6995 0.1905 0.055 Uiso 1 1 calc R
C10 C 0.1073(6) 0.7354(6) 0.5118(5) 0.0344(14) Uani 1 1 d .
H10A H 0.1892 0.6959 0.5177 0.052 Uiso 1 1 calc R
H10B H 0.0375 0.6699 0.5256 0.052 Uiso 1 1 calc R
H10C H 0.0664 0.7915 0.5840 0.052 Uiso 1 1 calc R
N1 N 0.4298(4) 1.1659(4) 0.3137(4) 0.0229(10) Uani 1 1 d .
N2 N 0.2940(4) 0.9400(4) 0.3193(4) 0.0240(10) Uani 1 1 d .
O1 O 0.3524(4) 1.1208(3) 0.5471(3) 0.0292(9) Uani 1 1 d .
O2 O 0.3248(4) 1.0108(4) 0.1003(4) 0.0311(9) Uani 1 1 d .
Si1 Si 0.45871(16) 1.32839(14) 0.31838(15) 0.0260(4) Uani 1 1 d .
Si2 Si 0.16216(15) 0.82779(14) 0.33792(15) 0.0254(4) Uani 1 1 d .
C101 C 1.0681(5) 0.8877(5) -0.0577(5) 0.0267(12) Uani 1 1 d .
C102 C 0.8509(5) 0.9898(5) 0.0867(5) 0.0250(12) Uani 1 1 d .
H10D H 0.8026 0.9671 0.1888 0.030 Uiso 1 1 calc R
H10E H 0.7773 1.0047 0.0538 0.030 Uiso 1 1 calc R
C103 C 0.8525(6) 0.6845(5) -0.1099(5) 0.0310(13) Uani 1 1 d .
H10F H 0.8223 0.7541 -0.1576 0.046 Uiso 1 1 calc R
H10G H 0.7918 0.6097 -0.0904 0.046 Uiso 1 1 calc R
H10H H 0.9497 0.6656 -0.1694 0.046 Uiso 1 1 calc R
C104 C 0.9142(7) 0.6091(6) 0.1417(6) 0.0401(15) Uani 1 1 d .
H10I H 1.0138 0.6003 0.0809 0.060 Uiso 1 1 calc R
H10J H 0.8637 0.5282 0.1598 0.060 Uiso 1 1 calc R
H10K H 0.9040 0.6350 0.2297 0.060 Uiso 1 1 calc R
C105 C 0.6543(5) 0.7535(5) 0.1738(5) 0.0309(13) Uani 1 1 d .
H10L H 0.6493 0.7890 0.2555 0.046 Uiso 1 1 calc R
H10M H 0.6021 0.6723 0.2034 0.046 Uiso 1 1 calc R
H10N H 0.6133 0.8115 0.1249 0.046 Uiso 1 1 calc R
N101 N 0.9297(4) 0.8794(4) 0.0253(4) 0.0241(10) Uani 1 1 d .
O101 O 1.1331(4) 0.7973(4) -0.1117(4) 0.0343(9) Uani 1 1 d .
Si11 Si 0.84032(15) 0.72983(15) 0.05570(15) 0.0268(4) Uani 1 1 d .

loop_
_atom_site_aniso_label
_atom_site_aniso_U_11
_atom_site_aniso_U_22
_atom_site_aniso_U_33
_atom_site_aniso_U_23
_atom_site_aniso_U_13
_atom_site_aniso_U_12
C1 0.019(3) 0.034(3) 0.022(3) -0.003(2) -0.011(2) 0.001(2)
C2 0.027(3) 0.032(3) 0.018(3) -0.001(2) -0.016(2) 0.001(2)
C3 0.025(3) 0.024(3) 0.027(3) -0.006(2) -0.011(2) 0.005(2)
C4 0.025(3) 0.040(3) 0.015(3) -0.008(2) -0.004(2) -0.003(2)
C5 0.035(3) 0.035(3) 0.031(3) -0.002(2) -0.017(3) -0.003(3)
C6 0.043(4) 0.038(4) 0.051(4) -0.016(3) -0.024(3) 0.007(3)
C7 0.058(4) 0.032(4) 0.032(3) 0.002(3) -0.020(3) -0.008(3)
C8 0.033(3) 0.045(4) 0.030(3) -0.008(3) -0.018(3) 0.002(3)
C9 0.034(3) 0.044(4) 0.035(3) -0.008(3) -0.017(3) -0.004(3)
C10 0.032(3) 0.046(4) 0.023(3) -0.003(3) -0.010(2) -0.007(3)
N1 0.023(2) 0.031(3) 0.015(2) -0.0053(18) -0.0085(18) 0.0026(19)
N2 0.026(2) 0.027(2) 0.021(2) -0.0011(18) -0.0127(19) -0.0009(19)
O1 0.032(2) 0.037(2) 0.022(2) -0.0065(16) -0.0143(16) -0.0019(17)
O2 0.036(2) 0.041(2) 0.0205(19) -0.0062(16) -0.0162(17) -0.0006(18)
Si1 0.0294(8) 0.0302(9) 0.0211(8) -0.0036(6) -0.0133(6) -0.0001(6)
Si2 0.0237(8) 0.0316(9) 0.0240(8) -0.0058(6) -0.0126(6) 0.0003(6)
C101 0.024(3) 0.033(3) 0.023(3) -0.001(2) -0.010(2) -0.001(2)
C102 0.024(3) 0.031(3) 0.022(3) -0.008(2) -0.011(2) 0.005(2)
C103 0.035(3) 0.032(3) 0.024(3) -0.006(2) -0.010(2) -0.004(2)
C104 0.045(4) 0.042(4) 0.031(3) -0.002(3) -0.015(3) 0.001(3)
C105 0.027(3) 0.037(3) 0.027(3) -0.006(2) -0.009(2) -0.007(2)
N101 0.021(2) 0.029(3) 0.022(2) -0.0075(18) -0.0082(18) 0.0008(18)
O101 0.031(2) 0.030(2) 0.038(2) -0.0096(18) -0.0105(18) 0.0048(18)
Si11 0.0261(8) 0.0318(9) 0.0213(8) -0.0061(6) -0.0084(6) -0.0014(6)

loop_
_atom_type_symbol
_atom_type_description
_atom_type_scat_dispersion_real
_atom_type_scat_dispersion_imag
_atom_type_scat_source
C C 0.0033 0.0016 'International Tables Vol C Tables 4.2.6.8 and 6.1.1.4'
H H 0.0000 0.0000 'International Tables Vol C Tables 4.2.6.8 and 6.1.1.4'
N N 0.0061 0.0033 'International Tables Vol C Tables 4.2.6.8 and 6.1.1.4'
O O 0.0106 0.0060 'International Tables Vol C Tables 4.2.6.8 and 6.1.1.4'
Si Si 0.0817 0.0704 'International Tables Vol C Tables 4.2.6.8 and 6.1.1.4'

loop_
_geom_angle_atom_site_label_1
_geom_angle_atom_site_label_2
_geom_angle_atom_site_label_3
_geom_angle
_geom_angle_site_symmetry_1
_geom_angle_site_symmetry_3
O1 C1 N1 121.8(5) . .
O1 C1 C2 120.9(5) . .
N1 C1 C2 117.4(4) . .
N2 C2 C1 112.8(4) . .
N2 C2 H2A 109.0 . .
C1 C2 H2A 109.0 . .
N2 C2 H2B 109.0 . .
C1 C2 H2B 109.0 . .
H2A C2 H2B 107.8 . .
O2 C3 N2 122.2(5) . .
O2 C3 C4 121.5(5) . .
N2 C3 C4 116.4(4) . .
N1 C4 C3 112.8(4) . .
N1 C4 H4A 109.0 . .
C3 C4 H4A 109.0 . .
N1 C4 H4B 109.0 . .
C3 C4 H4B 109.0 . .
H4A C4 H4B 107.8 . .
Si1 C5 H5A 109.5 . .
Si1 C5 H5B 109.5 . .
H5A C5 H5B 109.5 . .
Si1 C5 H5C 109.5 . .
H5A C5 H5C 109.5 . .
H5B C5 H5C 109.5 . .
Si1 C6 H6A 109.5 . .
Si1 C6 H6B 109.5 . .
H6A C6 H6B 109.5 . .
Si1 C6 H6C 109.5 . .
H6A C6 H6C 109.5 . .
H6B C6 H6C 109.5 . .
Si1 C7 H7A 109.5 . .
Si1 C7 H7B 109.5 . .
H7A C7 H7B 109.5 . .
Si1 C7 H7C 109.5 . .
H7A C7 H7C 109.5 . .
H7B C7 H7C 109.5 . .
Si2 C8 H8A 109.5 . .
Si2 C8 H8B 109.5 . .
H8A C8 H8B 109.5 . .
Si2 C8 H8C 109.5 . .
H8A C8 H8C 109.5 . .
H8B C8 H8C 109.5 . .
Si2 C9 H9A 109.5 . .
Si2 C9 H9B 109.5 . .
H9A C9 H9B 109.5 . .
Si2 C9 H9C 109.5 . .
H9A C9 H9C 109.5 . .
H9B C9 H9C 109.5 . .
Si2 C10 H10A 109.5 . .
Si2 C10 H10B 109.5 . .
H10A C10 H10B 109.5 . .
Si2 C10 H10C 109.5 . .
H10A C10 H10C 109.5 . .
H10B C10 H10C 109.5 . .
C1 N1 C4 116.0(4) . .
C1 N1 Si1 119.9(3) . .
C4 N1 Si1 124.0(3) . .
C3 N2 C2 116.5(4) . .
C3 N2 Si2 118.0(3) . .
C2 N2 Si2 125.4(3) . .
N1 Si1 C6 108.3(2) . .
N1 Si1 C5 110.8(2) . .
C6 Si1 C5 112.4(3) . .
N1 Si1 C7 106.2(2) . .
C6 Si1 C7 110.7(3) . .
C5 Si1 C7 108.2(3) . .
N2 Si2 C9 109.6(2) . .
N2 Si2 C10 106.3(2) . .
C9 Si2 C10 109.5(3) . .
N2 Si2 C8 108.6(2) . .
C9 Si2 C8 112.2(3) . .
C10 Si2 C8 110.5(3) . .
O101 C101 N101 122.1(5) . .
O101 C101 C102 117.7(5) . 2_775
N101 C101 C102 120.2(5) . 2_775
N101 C102 C101 117.9(4) . 2_775
N101 C102 H10D 107.8 . .
C101 C102 H10D 107.8 2_775 .
N101 C102 H10E 107.8 . .
C101 C102 H10E 107.8 2_775 .
H10D C102 H10E 107.2 . .
Si11 C103 H10F 109.5 . .
Si11 C103 H10G 109.5 . .
H10F C103 H10G 109.5 . .
Si11 C103 H10H 109.5 . .
H10F C103 H10H 109.5 . .
H10G C103 H10H 109.5 . .
Si11 C104 H10I 109.5 . .
Si11 C104 H10J 109.5 . .
H10I C104 H10J 109.5 . .
Si11 C104 H10K 109.5 . .
H10I C104 H10K 109.5 . .
H10J C104 H10K 109.5 . .
Si11 C105 H10L 109.5 . .
Si11 C105 H10M 109.5 . .
H10L C105 H10M 109.5 . .
Si11 C105 H10N 109.5 . .
H10L C105 H10N 109.5 . .
H10M C105 H10N 109.5 . .
C101 N101 C102 121.9(4) . .
C101 N101 Si11 117.6(4) . .
C102 N101 Si11 120.5(3) . .
N101 Si11 C104 109.8(2) . .
N101 Si11 C103 110.2(2) . .
C104 Si11 C103 111.6(3) . .
N101 Si11 C105 105.6(2) . .
C104 Si11 C105 109.8(3) . .
C103 Si11 C105 109.6(3) . .

loop_
_geom_bond_atom_site_label_1
_geom_bond_atom_site_label_2
_geom_bond_distance
_geom_bond_site_symmetry_2
C1 O1 1.243(6) .
C1 N1 1.354(6) .
C1 C2 1.496(7) .
C2 N2 1.480(6) .
C2 H2A 0.9900 .
C2 H2B 0.9900 .
C3 O2 1.230(6) .
C3 N2 1.361(6) .
C3 C4 1.503(7) .
C4 N1 1.471(6) .
C4 H4A 0.9900 .
C4 H4B 0.9900 .
C5 Si1 1.847(5) .
C5 H5A 0.9800 .
C5 H5B 0.9800 .
C5 H5C 0.9800 .
C6 Si1 1.851(6) .
C6 H6A 0.9800 .
C6 H6B 0.9800 .
C6 H6C 0.9800 .
C7 Si1 1.859(6) .
C7 H7A 0.9800 .
C7 H7B 0.9800 .
C7 H7C 0.9800 .
C8 Si2 1.857(6) .
C8 H8A 0.9800 .
C8 H8B 0.9800 .
C8 H8C 0.9800 .
C9 Si2 1.846(6) .
C9 H9A 0.9800 .
C9 H9B 0.9800 .
C9 H9C 0.9800 .
C10 Si2 1.858(5) .
C10 H10A 0.9800 .
C10 H10B 0.9800 .
C10 H10C 0.9800 .
N1 Si1 1.782(5) .
N2 Si2 1.790(4) .
C101 O101 1.227(6) .
C101 N101 1.342(6) .
C101 C102 1.506(7) 2_775
C102 N101 1.482(6) .
C102 C101 1.506(7) 2_775
C102 H10D 0.9900 .
C102 H10E 0.9900 .
C103 Si11 1.854(5) .
C103 H10F 0.9800 .
C103 H10G 0.9800 .
C103 H10H 0.9800 .
C104 Si11 1.854(6) .
C104 H10I 0.9800 .
C104 H10J 0.9800 .
C104 H10K 0.9800 .
C105 Si11 1.855(5) .
C105 H10L 0.9800 .
C105 H10M 0.9800 .
C105 H10N 0.9800 .
N101 Si11 1.798(4) .
